data_1506490
loop_
_publ_author_name
'Jeffery, David W.'
'Perkins, Michael V.'
'White, Jonathan M.'

_publ_section_title
;
 Synthesis of an analogue of the marine polypropionate
 tridachiahydropyrone.
;
_journal_issue 3
_journal_name_full 'Organic letters'
_journal_page_first 407
_journal_page_last 409
_journal_paper_doi 10.1021/ol0478178
_journal_volume 7
_journal_year 2005
_chemical_formula_sum 'C15 H20 O3'
_chemical_formula_weight 248.31
_chemical_name_systematic ?
_space_group_IT_number 4
_symmetry_cell_setting monoclinic
_symmetry_space_group_name_Hall 'P 2yb'
_symmetry_space_group_name_H-M 'P 1 21 1'
_atom_sites_solution_hydrogens geom
_atom_sites_solution_primary direct
_atom_sites_solution_secondary difmap
_audit_creation_method SHELXL-97
_cell_angle_alpha 90.00
_cell_angle_beta 95.765(3)
_cell_angle_gamma 90.00
_cell_formula_units_Z 2
_cell_length_a 7.6380(11)
_cell_length_b 8.2565(12)
_cell_length_c 11.3453(16)
_cell_measurement_reflns_used 1293
_cell_measurement_temperature 295(2)
_cell_measurement_theta_max 26.61
_cell_measurement_theta_min 2.68
_cell_volume 711.85(18)
_computing_cell_refinement 'Bruker SMART'
_computing_data_collection 'Bruker SMART'
_computing_data_reduction 'Bruker SAINT'
_computing_molecular_graphics 'Bruker SHELXTL'
_computing_publication_material 'Bruker SHELXTL'
_computing_structure_refinement 'Bruker SHELXTL'
_computing_structure_solution 'Bruker SHELXTL'
_diffrn_ambient_temperature 295(2)
_diffrn_measured_fraction_theta_full 0.996
_diffrn_measured_fraction_theta_max 0.996
_diffrn_measurement_device_type 'CCD area detector'
_diffrn_measurement_method 'phi and omega scans'
_diffrn_radiation_monochromator graphite
_diffrn_radiation_source 'sealed tube'
_diffrn_radiation_type MoK\a
_diffrn_radiation_wavelength 0.71073
_diffrn_reflns_av_R_equivalents 0.0549
_diffrn_reflns_av_sigmaI/netI 0.0550
_diffrn_reflns_limit_h_max 9
_diffrn_reflns_limit_h_min -8
_diffrn_reflns_limit_k_max 9
_diffrn_reflns_limit_k_min -9
_diffrn_reflns_limit_l_max 12
_diffrn_reflns_limit_l_min -13
_diffrn_reflns_number 3753
_diffrn_reflns_theta_full 24.99
_diffrn_reflns_theta_max 24.99
_diffrn_reflns_theta_min 1.80
_exptl_absorpt_coefficient_mu 0.079
_exptl_crystal_colour colourless
_exptl_crystal_density_diffrn 1.158
_exptl_crystal_density_method 'not measured'
_exptl_crystal_description plate
_exptl_crystal_F_000 268
_exptl_crystal_size_max 0.50
_exptl_crystal_size_mid 0.30
_exptl_crystal_size_min 0.06
_refine_diff_density_max 0.177
_refine_diff_density_min -0.171
_refine_diff_density_rms 0.038
_refine_ls_abs_structure_details 'Flack H D (1983), Acta Cryst. A39, 876-881'
_refine_ls_abs_structure_Flack 0.6(18)
_refine_ls_extinction_method none
_refine_ls_goodness_of_fit_ref 0.975
_refine_ls_hydrogen_treatment mixed
_refine_ls_matrix_type full
_refine_ls_number_parameters 169
_refine_ls_number_reflns 2292
_refine_ls_number_restraints 1
_refine_ls_restrained_S_all 0.975
_refine_ls_R_factor_all 0.0620
_refine_ls_R_factor_gt 0.0532
_refine_ls_shift/su_max 0.033
_refine_ls_shift/su_mean 0.003
_refine_ls_structure_factor_coef Fsqd
_refine_ls_weighting_details 'calc w=1/[\s^2^(Fo^2^)+(0.0823P)^2^+0.0000P] where P=(Fo^2^+2Fc^2^)/3'
_refine_ls_weighting_scheme calc
_refine_ls_wR_factor_gt 0.1324
_refine_ls_wR_factor_ref 0.1380
_reflns_number_gt 1859
_reflns_number_total 2292
_reflns_threshold_expression >2sigma(I)
_cod_data_source_file ol0478178si20041025_051225.cif
_cod_data_source_block jmwmp1
_cod_depositor_comments
;
The following automatic conversions were performed:

'_symmetry_cell_setting' value 'Monoclinic' changed to 'monoclinic'
according to /home/saulius/struct/CIF-dictionaries/cif_core.dic
dictionary named 'cif_core.dic' version 2.4.1 from 2010-06-29.

Automatic conversion script
Id: cif_fix_values 1715 2011-07-08 13:25:40Z adriana 
;
_cod_original_sg_symbol_H-M 'P2(1)   '
_cod_database_code 1506490

loop_
_symmetry_equiv_pos_as_xyz
'x, y, z'
'-x, y+1/2, -z'

loop_
_atom_site_label
_atom_site_type_symbol
_atom_site_fract_x
_atom_site_fract_y
_atom_site_fract_z
_atom_site_U_iso_or_equiv
_atom_site_adp_type
_atom_site_occupancy
_atom_site_symmetry_multiplicity
_atom_site_calc_flag
_atom_site_refinement_flags
C1 C 0.7348(4) 0.3742(3) 0.4659(2) 0.0513(7) Uani 1 1 d .
C2 C 0.7849(4) 0.2041(4) 0.4775(2) 0.0494(7) Uani 1 1 d .
C3 C 0.7561(3) 0.1067(3) 0.3819(2) 0.0468(6) Uani 1 1 d .
C4 C 0.6945(3) 0.1689(3) 0.2597(2) 0.0445(6) Uani 1 1 d .
C5 C 0.7075(3) 0.3508(3) 0.2539(2) 0.0453(6) Uani 1 1 d .
C6 C 0.7180(3) 0.4325(4) 0.1536(2) 0.0530(7) Uani 1 1 d .
C7 C 0.7299(4) 0.3358(4) 0.0455(2) 0.0570(8) Uani 1 1 d .
H7 H 0.7105 0.3872 -0.0276 0.068 Uiso 1 1 calc R
C8 C 0.7670(4) 0.1791(4) 0.0478(2) 0.0561(8) Uani 1 1 d .
C9 C 0.8101(4) 0.0967(3) 0.1668(2) 0.0521(7) Uani 1 1 d .
H9 H 0.7828 -0.0189 0.1576 0.063 Uiso 1 1 calc R
C10 C 1.0093(4) 0.1148(5) 0.2026(2) 0.0739(9) Uani 1 1 d .
H10A H 1.0396 0.0628 0.2776 0.111 Uiso 1 1 calc R
H10B H 1.0390 0.2277 0.2090 0.111 Uiso 1 1 calc R
H10C H 1.0733 0.0652 0.1436 0.111 Uiso 1 1 calc R
C11 C 0.5005(4) 0.1178(4) 0.2298(2) 0.0615(8) Uani 1 1 d .
H11A H 0.4301 0.1642 0.2866 0.092 Uiso 1 1 calc R
H11B H 0.4918 0.0019 0.2322 0.092 Uiso 1 1 calc R
H11C H 0.4591 0.1556 0.1519 0.092 Uiso 1 1 calc R
C12 C 0.7770(5) 0.0765(5) -0.0618(3) 0.0858(11) Uani 1 1 d .
H12A H 0.8898 0.0243 -0.0580 0.129 Uiso 1 1 calc R
H12B H 0.7615 0.1440 -0.1309 0.129 Uiso 1 1 calc R
H12C H 0.6860 -0.0041 -0.0660 0.129 Uiso 1 1 calc R
C13 C 0.7166(5) 0.6141(4) 0.1457(3) 0.0709(9) Uani 1 1 d .
H13A H 0.6965 0.6591 0.2213 0.106 Uiso 1 1 calc R
H13B H 0.6245 0.6481 0.0872 0.106 Uiso 1 1 calc R
H13C H 0.8279 0.6513 0.1238 0.106 Uiso 1 1 calc R
C14 C 0.8587(5) 0.1526(4) 0.6014(2) 0.0743(10) Uani 1 1 d .
H14A H 0.9267 0.2396 0.6388 0.111 Uiso 1 1 calc R
H14B H 0.9325 0.0592 0.5962 0.111 Uiso 1 1 calc R
H14C H 0.7636 0.1264 0.6473 0.111 Uiso 1 1 calc R
C15 C 0.7198(6) -0.1534(4) 0.4745(3) 0.0814(11) Uani 1 1 d .
H15A H 0.8201 -0.1836 0.5278 0.122 Uiso 1 1 calc R
H15B H 0.6632 -0.2492 0.4412 0.122 Uiso 1 1 calc R
H15C H 0.6385 -0.0935 0.5168 0.122 Uiso 1 1 calc R
O1 O 0.6834(3) 0.4381(2) 0.35696(15) 0.0572(5) Uani 1 1 d .
O2 O 0.7275(3) 0.4645(3) 0.54947(17) 0.0796(7) Uani 1 1 d .
O3 O 0.7755(3) -0.0556(2) 0.38196(17) 0.0696(6) Uani 1 1 d .

loop_
_atom_site_aniso_label
_atom_site_aniso_U_11
_atom_site_aniso_U_22
_atom_site_aniso_U_33
_atom_site_aniso_U_23
_atom_site_aniso_U_13
_atom_site_aniso_U_12
C1 0.0618(17) 0.0530(19) 0.0390(15) -0.0058(13) 0.0053(12) -0.0068(14)
C2 0.0587(17) 0.0529(16) 0.0361(14) 0.0032(12) 0.0027(11) -0.0037(13)
C3 0.0556(16) 0.0424(16) 0.0434(14) 0.0053(13) 0.0091(11) 0.0008(13)
C4 0.0522(16) 0.0441(16) 0.0371(13) -0.0008(10) 0.0042(11) -0.0032(12)
C5 0.0492(14) 0.0473(16) 0.0384(14) -0.0019(11) 0.0000(11) -0.0009(13)
C6 0.0558(16) 0.0526(18) 0.0489(15) 0.0080(14) -0.0025(12) -0.0007(14)
C7 0.0617(18) 0.074(2) 0.0343(14) 0.0105(13) -0.0001(12) -0.0042(16)
C8 0.0566(17) 0.074(2) 0.0381(15) -0.0025(14) 0.0075(12) -0.0012(15)
C9 0.0650(17) 0.0475(16) 0.0446(14) -0.0016(13) 0.0093(12) 0.0033(14)
C10 0.0659(19) 0.104(3) 0.0536(15) 0.0117(19) 0.0125(13) 0.0270(19)
C11 0.0607(17) 0.072(2) 0.0513(15) -0.0005(15) 0.0036(13) -0.0159(15)
C12 0.104(3) 0.109(3) 0.0464(17) -0.0084(18) 0.0176(17) 0.010(2)
C13 0.089(2) 0.056(2) 0.0652(18) 0.0138(17) -0.0010(16) -0.0003(17)
C14 0.101(3) 0.077(2) 0.0422(15) 0.0056(15) -0.0050(16) 0.0018(18)
C15 0.115(3) 0.056(2) 0.076(2) 0.0189(17) 0.021(2) -0.0025(19)
O1 0.0788(14) 0.0480(11) 0.0445(10) -0.0031(9) 0.0041(8) 0.0052(10)
O2 0.119(2) 0.0658(14) 0.0538(13) -0.0170(11) 0.0070(11) -0.0027(13)
O3 0.1109(18) 0.0444(13) 0.0556(11) 0.0069(10) 0.0197(10) 0.0033(12)

loop_
_atom_type_symbol
_atom_type_description
_atom_type_scat_dispersion_real
_atom_type_scat_dispersion_imag
_atom_type_scat_source
C C 0.0033 0.0016 'International Tables Vol C Tables 4.2.6.8 and 6.1.1.4'
H H 0.0000 0.0000 'International Tables Vol C Tables 4.2.6.8 and 6.1.1.4'
O O 0.0106 0.0060 'International Tables Vol C Tables 4.2.6.8 and 6.1.1.4'

loop_
_geom_angle_atom_site_label_1
_geom_angle_atom_site_label_2
_geom_angle_atom_site_label_3
_geom_angle
O2 C1 O1 116.0(3)
O2 C1 C2 123.7(2)
O1 C1 C2 120.2(2)
C3 C2 C1 118.8(2)
C3 C2 C14 126.2(3)
C1 C2 C14 115.0(3)
O3 C3 C2 125.6(2)
O3 C3 C4 111.2(2)
C2 C3 C4 123.1(2)
C5 C4 C3 111.3(2)
C5 C4 C11 109.2(2)
C3 C4 C11 108.2(2)
C5 C4 C9 107.9(2)
C3 C4 C9 110.2(2)
C11 C4 C9 110.0(2)
C6 C5 O1 118.4(2)
C6 C5 C4 123.5(2)
O1 C5 C4 117.5(2)
C5 C6 C7 116.8(2)
C5 C6 C13 123.8(3)
C7 C6 C13 119.5(3)
C8 C7 C6 123.0(3)
C8 C7 H7 118.5
C6 C7 H7 118.5
C7 C8 C12 124.0(3)
C7 C8 C9 118.8(3)
C12 C8 C9 117.1(3)
C8 C9 C10 108.1(2)
C8 C9 C4 110.1(2)
C10 C9 C4 113.3(2)
C8 C9 H9 108.4
C10 C9 H9 108.4
C4 C9 H9 108.4
C9 C10 H10A 109.5
C9 C10 H10B 109.5
H10A C10 H10B 109.5
C9 C10 H10C 109.5
H10A C10 H10C 109.5
H10B C10 H10C 109.5
C4 C11 H11A 109.5
C4 C11 H11B 109.5
H11A C11 H11B 109.5
C4 C11 H11C 109.5
H11A C11 H11C 109.5
H11B C11 H11C 109.5
C8 C12 H12A 109.5
C8 C12 H12B 109.5
H12A C12 H12B 109.5
C8 C12 H12C 109.5
H12A C12 H12C 109.5
H12B C12 H12C 109.5
C6 C13 H13A 109.5
C6 C13 H13B 109.5
H13A C13 H13B 109.5
C6 C13 H13C 109.5
H13A C13 H13C 109.5
H13B C13 H13C 109.5
C2 C14 H14A 109.5
C2 C14 H14B 109.5
H14A C14 H14B 109.5
C2 C14 H14C 109.5
H14A C14 H14C 109.5
H14B C14 H14C 109.5
O3 C15 H15A 109.5
O3 C15 H15B 109.5
H15A C15 H15B 109.5
O3 C15 H15C 109.5
H15A C15 H15C 109.5
H15B C15 H15C 109.5
C1 O1 C5 120.5(2)
C3 O3 C15 121.5(2)

loop_
_geom_bond_atom_site_label_1
_geom_bond_atom_site_label_2
_geom_bond_distance
C1 O2 1.212(3)
C1 O1 1.365(3)
C1 C2 1.458(4)
C2 C3 1.350(4)
C2 C14 1.521(4)
C3 O3 1.349(3)
C3 C4 1.509(3)
C4 C5 1.507(4)
C4 C11 1.545(4)
C4 C9 1.559(4)
C5 C6 1.332(4)
C5 O1 1.402(3)
C6 C7 1.474(4)
C6 C13 1.502(4)
C7 C8 1.324(4)
C7 H7 0.9300
C8 C12 1.513(4)
C8 C9 1.518(4)
C9 C10 1.542(4)
C9 H9 0.9800
C10 H10A 0.9600
C10 H10B 0.9600
C10 H10C 0.9600
C11 H11A 0.9600
C11 H11B 0.9600
C11 H11C 0.9600
C12 H12A 0.9600
C12 H12B 0.9600
C12 H12C 0.9600
C13 H13A 0.9600
C13 H13B 0.9600
C13 H13C 0.9600
C14 H14A 0.9600
C14 H14B 0.9600
C14 H14C 0.9600
C15 O3 1.423(4)
C15 H15A 0.9600
C15 H15B 0.9600
C15 H15C 0.9600

loop_
_geom_torsion_atom_site_label_1
_geom_torsion_atom_site_label_2
_geom_torsion_atom_site_label_3
_geom_torsion_atom_site_label_4
_geom_torsion
O2 C1 C2 C3 167.2(3)
O1 C1 C2 C3 -9.2(4)
O2 C1 C2 C14 -10.2(4)
O1 C1 C2 C14 173.5(3)
C1 C2 C3 O3 -171.7(2)
C14 C2 C3 O3 5.3(5)
C1 C2 C3 C4 7.5(4)
C14 C2 C3 C4 -175.5(3)
O3 C3 C4 C5 -168.6(2)
C2 C3 C4 C5 12.1(4)
O3 C3 C4 C11 71.5(3)
C2 C3 C4 C11 -107.8(3)
O3 C3 C4 C9 -48.9(3)
C2 C3 C4 C9 131.8(3)
C3 C4 C5 C6 157.3(2)
C11 C4 C5 C6 -83.3(3)
C9 C4 C5 C6 36.3(3)
C3 C4 C5 O1 -31.5(3)
C11 C4 C5 O1 87.8(3)
C9 C4 C5 O1 -152.6(2)
O1 C5 C6 C7 -175.5(2)
C4 C5 C6 C7 -4.4(4)
O1 C5 C6 C13 3.9(4)
C4 C5 C6 C13 175.0(3)
C5 C6 C7 C8 -14.5(4)
C13 C6 C7 C8 166.1(3)
C6 C7 C8 C12 178.9(3)
C6 C7 C8 C9 -3.7(5)
C7 C8 C9 C10 -87.6(3)
C12 C8 C9 C10 90.0(3)
C7 C8 C9 C4 36.6(4)
C12 C8 C9 C4 -145.8(3)
C5 C4 C9 C8 -49.4(3)
C3 C4 C9 C8 -171.1(2)
C11 C4 C9 C8 69.6(3)
C5 C4 C9 C10 71.7(3)
C3 C4 C9 C10 -50.0(3)
C11 C4 C9 C10 -169.3(2)
O2 C1 O1 C5 172.0(2)
C2 C1 O1 C5 -11.4(4)
C6 C5 O1 C1 -155.8(2)
C4 C5 O1 C1 32.6(4)
C2 C3 O3 C15 41.0(5)
C4 C3 O3 C15 -138.3(3)

loop_
_cod_related_entry_id
_cod_related_entry_code
_cod_related_entry_database
1 21200127 ChemSpider
